data_2219126
loop_
_publ_author_name
'Jiang, Guang-Qi'
'Cai, Jie'
'Zhang, Yun-Qian'
'Zhang, Qian-Jun'

_publ_section_title
;A four-armed Schiff base:
 6,6',6'',6'''-tetramethoxy-2,2',2'',2'''-[methanetetrayltetrakis(methylenenitrilomethylidyne)]tetraphenol
;
_journal_coeditor_code OM2247
_journal_issue 8
_journal_name_full 'Acta Crystallographica Section E'
_journal_page_first o1455
_journal_paper_doi 10.1107/S1600536808020618
_journal_volume 64
_journal_year 2008
_chemical_formula_iupac 'C37 H40 N4 O8'
_chemical_formula_moiety 'C37 H40 N4 O8'
_chemical_formula_sum 'C37 H40 N4 O8'
_chemical_formula_weight 668.73
_chemical_name_systematic
;
6,6',6'',6'''-tetramethoxy-2,2',2'',2'''-
[methanetetrayltetrakis(methylenenitrilomethylidyne)]tetraphenol
;
_space_group_IT_number 2
_symmetry_cell_setting triclinic
_symmetry_space_group_name_Hall '-P 1'
_symmetry_space_group_name_H-M 'P -1'
_atom_sites_solution_hydrogens geom
_atom_sites_solution_primary direct
_atom_sites_solution_secondary difmap
_audit_creation_method SHELXL-97
_cell_angle_alpha 75.861(7)
_cell_angle_beta 88.893(7)
_cell_angle_gamma 78.385(7)
_cell_formula_units_Z 2
_cell_length_a 11.3464(11)
_cell_length_b 12.4437(12)
_cell_length_c 13.0523(14)
_cell_measurement_reflns_used 16510
_cell_measurement_temperature 273(2)
_cell_measurement_theta_max 25.10
_cell_measurement_theta_min 0.996
_cell_volume 1749.6(3)
_computing_cell_refinement 'SAINT (Bruker, 2007)'
_computing_data_collection 'APEX2 (Bruker, 2007)'
_computing_data_reduction 'SAINT (Bruker, 2007)'
_computing_molecular_graphics 'ORTEP-3 for Windows (Farrugia, 1997)'
_computing_publication_material 'WinGX (Farrugia, 1999)'
_computing_structure_refinement 'SHELXL97 (Sheldrick, 2008)'
_computing_structure_solution 'SHELXS97 (Sheldrick, 2008)'
_diffrn_ambient_temperature 273(2)
_diffrn_measured_fraction_theta_full 0.996
_diffrn_measured_fraction_theta_max 0.996
_diffrn_measurement_device_type 'Bruker APEXII CCD area-detector'
_diffrn_measurement_method '\f and \w'
_diffrn_radiation_monochromator graphite
_diffrn_radiation_source 'fine-focus sealed tube'
_diffrn_radiation_type MoK\a
_diffrn_radiation_wavelength 0.71073
_diffrn_reflns_av_R_equivalents 0.0576
_diffrn_reflns_av_sigmaI/netI 0.0838
_diffrn_reflns_limit_h_max 13
_diffrn_reflns_limit_h_min -13
_diffrn_reflns_limit_k_max 14
_diffrn_reflns_limit_k_min -14
_diffrn_reflns_limit_l_max 15
_diffrn_reflns_limit_l_min -13
_diffrn_reflns_number 16510
_diffrn_reflns_theta_full 25.10
_diffrn_reflns_theta_max 25.10
_diffrn_reflns_theta_min 1.72
_diffrn_standards_interval_count 0
_diffrn_standards_interval_time 0
_diffrn_standards_number 0
_exptl_absorpt_coefficient_mu 0.090
_exptl_absorpt_correction_T_max 0.987
_exptl_absorpt_correction_T_min 0.984
_exptl_absorpt_correction_type multi-scan
_exptl_absorpt_process_details '(SADABS; Bruker, 2007)'
_exptl_crystal_colour yellow
_exptl_crystal_density_diffrn 1.269
_exptl_crystal_density_method 'not measured'
_exptl_crystal_description prism
_exptl_crystal_F_000 708
_exptl_crystal_size_max 0.18
_exptl_crystal_size_mid 0.16
_exptl_crystal_size_min 0.15
_refine_diff_density_max 0.184
_refine_diff_density_min -0.186
_refine_ls_extinction_coef 0.0093(14)
_refine_ls_extinction_expression Fc^*^=kFc[1+0.001xFc^2^\l^3^/sin(2\q)]^-1/4^
_refine_ls_extinction_method 'SHELXL97 (Sheldrick, 2008)'
_refine_ls_goodness_of_fit_ref 0.938
_refine_ls_hydrogen_treatment constr
_refine_ls_matrix_type full
_refine_ls_number_parameters 443
_refine_ls_number_reflns 6194
_refine_ls_number_restraints 0
_refine_ls_restrained_S_all 0.938
_refine_ls_R_factor_all 0.1182
_refine_ls_R_factor_gt 0.0536
_refine_ls_shift/su_max 0.000
_refine_ls_shift/su_mean 0.000
_refine_ls_structure_factor_coef Fsqd
_refine_ls_weighting_details 'calc w=1/[\s^2^(Fo^2^)+(0.0583P)^2^] where P=(Fo^2^+2Fc^2^)/3'
_refine_ls_weighting_scheme calc
_refine_ls_wR_factor_gt 0.1200
_refine_ls_wR_factor_ref 0.1451
_reflns_number_gt 3077
_reflns_number_total 6221
_reflns_threshold_expression I>2\s(I)
_cod_data_source_file om2247.cif
_cod_data_source_block I
_cod_database_code 2219126
_cod_database_fobs_code 2219126

loop_
_symmetry_equiv_pos_as_xyz
'x, y, z'
'-x, -y, -z'

loop_
_atom_site_type_symbol
_atom_site_label
_atom_site_fract_x
_atom_site_fract_y
_atom_site_fract_z
_atom_site_U_iso_or_equiv
_atom_site_adp_type
_atom_site_calc_flag
_atom_site_refinement_flags
_atom_site_occupancy
C C1 -0.6783(3) 0.6040(3) 0.6346(3) 0.1205(14) Uani d . 1
H H1A -0.7350 0.5856 0.5914 0.181 Uiso calc R 1
H H1B -0.7208 0.6457 0.6816 0.181 Uiso calc R 1
H H1C -0.6285 0.5355 0.6752 0.181 Uiso calc R 1
C C2 -0.5190(3) 0.7057(2) 0.6164(2) 0.0661(8) Uani d . 1
C C3 -0.4819(3) 0.6681(2) 0.7207(2) 0.0689(8) Uani d . 1
H H3 -0.5142 0.6112 0.7650 0.083 Uiso calc R 1
C C4 -0.3970(3) 0.7138(2) 0.7606(2) 0.0705(8) Uani d . 1
H H4A -0.3729 0.6879 0.8315 0.085 Uiso calc R 1
C C5 -0.3483(2) 0.7971(2) 0.6962(2) 0.0637(7) Uani d . 1
H H5 -0.2922 0.8283 0.7239 0.076 Uiso calc R 1
C C6 -0.3823(2) 0.8355(2) 0.5891(2) 0.0504(6) Uani d . 1
C C7 -0.4681(2) 0.7891(2) 0.5489(2) 0.0561(7) Uani d . 1
C C8 -0.3299(2) 0.9225(2) 0.5203(2) 0.0556(7) Uani d . 1
H H8 -0.2759 0.9550 0.5492 0.067 Uiso calc R 1
C C9 -0.2957(2) 1.0390(2) 0.35387(19) 0.0541(7) Uani d . 1
H H9A -0.2517 1.0717 0.3972 0.065 Uiso calc R 1
H H9B -0.3559 1.0994 0.3116 0.065 Uiso calc R 1
C C10 -0.7806(3) 1.3762(3) -0.1285(3) 0.1135(13) Uani d . 1
H H10A -0.7593 1.4442 -0.1701 0.170 Uiso calc R 1
H H10B -0.8450 1.3953 -0.0832 0.170 Uiso calc R 1
H H10C -0.8063 1.3352 -0.1746 0.170 Uiso calc R 1
C C11 -0.6932(2) 1.2070(2) -0.0018(2) 0.0585(7) Uani d . 1
C C12 -0.7994(2) 1.1700(3) 0.0167(2) 0.0672(8) Uani d . 1
H H12 -0.8709 1.2161 -0.0145 0.081 Uiso calc R 1
C C13 -0.8005(3) 1.0645(3) 0.0816(3) 0.0773(9) Uani d . 1
H H13 -0.8725 1.0393 0.0929 0.093 Uiso calc R 1
C C14 -0.6962(2) 0.9971(2) 0.1292(2) 0.0680(8) Uani d . 1
H H14 -0.6979 0.9259 0.1725 0.082 Uiso calc R 1
C C15 -0.5875(2) 1.0334(2) 0.11382(19) 0.0511(7) Uani d . 1
C C16 -0.5865(2) 1.1396(2) 0.0472(2) 0.0527(7) Uani d . 1
C C17 -0.4787(2) 0.9634(2) 0.16885(19) 0.0567(7) Uani d . 1
H H17 -0.4822 0.8927 0.2121 0.068 Uiso calc R 1
C C18 -0.2728(2) 0.9217(2) 0.21916(19) 0.0540(7) Uani d . 1
H H18A -0.2174 0.8917 0.1707 0.065 Uiso calc R 1
H H18B -0.2971 0.8584 0.2683 0.065 Uiso calc R 1
C C19 0.1639(4) 1.4133(3) 0.5082(3) 0.1264(14) Uani d . 1
H H19A 0.1696 1.3906 0.5840 0.190 Uiso calc R 1
H H19B 0.1277 1.4923 0.4858 0.190 Uiso calc R 1
H H19C 0.2429 1.4004 0.4803 0.190 Uiso calc R 1
C C20 0.0741(2) 1.3692(2) 0.3635(2) 0.0667(8) Uani d . 1
C C21 0.1075(3) 1.4562(2) 0.2895(3) 0.0770(9) Uani d . 1
H H21 0.1441 1.5075 0.3116 0.092 Uiso calc R 1
C C22 0.0876(3) 1.4686(2) 0.1828(3) 0.0822(9) Uani d . 1
H H22 0.1117 1.5272 0.1334 0.099 Uiso calc R 1
C C23 0.0320(2) 1.3938(2) 0.1502(2) 0.0727(8) Uani d . 1
H H23 0.0183 1.4023 0.0784 0.087 Uiso calc R 1
C C24 -0.0044(2) 1.3052(2) 0.2232(2) 0.0509(7) Uani d . 1
C C25 0.0163(2) 1.2936(2) 0.3301(2) 0.0581(7) Uani d . 1
C C26 -0.0634(2) 1.2277(2) 0.1863(2) 0.0547(7) Uani d . 1
H H26 -0.0732 1.2373 0.1138 0.066 Uiso calc R 1
C C27 -0.1624(2) 1.0776(2) 0.19919(19) 0.0591(7) Uani d . 1
H H27A -0.1064 1.0425 0.1541 0.071 Uiso calc R 1
H H27B -0.2297 1.1260 0.1550 0.071 Uiso calc R 1
C C28 0.3376(3) 0.6069(3) -0.0230(2) 0.0883(10) Uani d . 1
H H28A 0.3091 0.6053 -0.0912 0.132 Uiso calc R 1
H H28B 0.3572 0.5312 0.0209 0.132 Uiso calc R 1
H H28C 0.4082 0.6394 -0.0308 0.132 Uiso calc R 1
C C29 0.2713(2) 0.6854(2) 0.1230(2) 0.0519(7) Uani d . 1
C C30 0.3835(2) 0.6521(2) 0.1727(2) 0.0666(8) Uani d . 1
H H30 0.4489 0.6186 0.1394 0.080 Uiso calc R 1
C C31 0.3984(3) 0.6687(3) 0.2720(3) 0.0782(9) Uani d . 1
H H31 0.4743 0.6462 0.3052 0.094 Uiso calc R 1
C C32 0.3036(2) 0.7176(2) 0.3220(2) 0.0675(8) Uani d . 1
H H32 0.3149 0.7272 0.3894 0.081 Uiso calc R 1
C C33 0.1896(2) 0.7534(2) 0.27244(19) 0.0493(6) Uani d . 1
C C34 0.1742(2) 0.7371(2) 0.1721(2) 0.0472(6) Uani d . 1
C C35 0.0911(2) 0.8099(2) 0.3253(2) 0.0543(7) Uani d . 1
H H35 0.1062 0.8195 0.3919 0.065 Uiso calc R 1
C C36 -0.1053(2) 0.9013(2) 0.3478(2) 0.0583(7) Uani d . 1
H H36A -0.0667 0.9410 0.3885 0.070 Uiso calc R 1
H H36B -0.1378 0.8435 0.3973 0.070 Uiso calc R 1
C C37 -0.2085(2) 0.9849(2) 0.28059(18) 0.0475(6) Uani d . 1
N N1 -0.37817(18) 0.99528(17) 0.16006(15) 0.0527(5) Uani d . 1
N N2 -0.10224(18) 1.14746(18) 0.24823(16) 0.0586(6) Uani d . 1
N N3 -0.01463(19) 0.84665(17) 0.28493(15) 0.0544(6) Uani d . 1
N N4 -0.35536(17) 0.95591(17) 0.42188(17) 0.0542(6) Uani d . 1
O O1 -0.68132(17) 1.30936(18) -0.06743(17) 0.0877(6) Uani d . 1
O O2 -0.48359(14) 1.17979(14) 0.02791(14) 0.0690(5) Uani d . 1
H H2 -0.4272 1.1331 0.0611 0.104 Uiso calc R 1
O O3 -0.6060(2) 0.6698(2) 0.56997(16) 0.1045(8) Uani d . 1
O O4 -0.50509(17) 0.82276(16) 0.44657(14) 0.0791(6) Uani d . 1
H H4 -0.4688 0.8710 0.4150 0.119 Uiso calc R 1
O O5 0.24695(16) 0.67307(15) 0.02443(14) 0.0692(5) Uani d . 1
O O6 0.06588(14) 0.77182(15) 0.12026(13) 0.0641(5) Uani d . 1
H H6 0.0164 0.8014 0.1570 0.096 Uiso calc R 1
O O7 -0.01615(18) 1.20882(16) 0.40428(14) 0.0870(7) Uani d . 1
H H7 -0.0487 1.1704 0.3754 0.131 Uiso calc R 1
O O8 0.0914(2) 1.34865(17) 0.47009(17) 0.1004(7) Uani d . 1

loop_
_atom_site_aniso_label
_atom_site_aniso_U_11
_atom_site_aniso_U_22
_atom_site_aniso_U_33
_atom_site_aniso_U_12
_atom_site_aniso_U_13
_atom_site_aniso_U_23
C1 0.130(3) 0.122(3) 0.118(3) -0.077(3) 0.002(3) -0.005(3)
C2 0.080(2) 0.0671(19) 0.0570(19) -0.0297(17) 0.0043(16) -0.0143(16)
C3 0.091(2) 0.0606(19) 0.0545(19) -0.0213(17) 0.0114(17) -0.0093(16)
C4 0.087(2) 0.071(2) 0.0492(17) -0.0113(17) 0.0006(16) -0.0090(16)
C5 0.0650(18) 0.076(2) 0.0539(18) -0.0153(16) -0.0037(14) -0.0208(16)
C6 0.0527(15) 0.0560(16) 0.0465(16) -0.0115(13) 0.0051(13) -0.0200(14)
C7 0.0656(17) 0.0617(18) 0.0441(16) -0.0180(15) 0.0041(14) -0.0149(14)
C8 0.0527(16) 0.0623(18) 0.0592(18) -0.0135(14) 0.0050(14) -0.0273(15)
C9 0.0607(16) 0.0543(16) 0.0512(16) -0.0170(14) 0.0047(14) -0.0160(14)
C10 0.117(3) 0.082(2) 0.121(3) -0.005(2) -0.033(3) 0.005(2)
C11 0.0613(18) 0.0593(19) 0.0583(18) -0.0161(15) -0.0014(15) -0.0173(15)
C12 0.0532(17) 0.076(2) 0.075(2) -0.0103(15) -0.0054(15) -0.0256(18)
C13 0.0562(19) 0.088(2) 0.097(2) -0.0291(18) 0.0082(18) -0.030(2)
C14 0.0591(18) 0.0647(19) 0.086(2) -0.0271(16) 0.0036(16) -0.0172(17)
C15 0.0527(16) 0.0530(16) 0.0543(16) -0.0208(13) 0.0028(13) -0.0176(14)
C16 0.0481(16) 0.0660(18) 0.0525(16) -0.0204(14) 0.0039(13) -0.0236(14)
C17 0.0643(18) 0.0588(17) 0.0540(17) -0.0225(15) 0.0071(14) -0.0192(14)
C18 0.0551(16) 0.0551(16) 0.0571(16) -0.0163(14) 0.0036(13) -0.0197(14)
C19 0.164(4) 0.111(3) 0.124(3) -0.049(3) -0.046(3) -0.046(3)
C20 0.076(2) 0.0602(19) 0.067(2) -0.0202(16) -0.0088(16) -0.0167(17)
C21 0.084(2) 0.0555(19) 0.097(3) -0.0239(17) -0.0023(19) -0.0208(19)
C22 0.096(2) 0.064(2) 0.088(3) -0.0369(18) 0.005(2) -0.0059(19)
C23 0.084(2) 0.070(2) 0.0649(19) -0.0292(17) 0.0038(16) -0.0058(17)
C24 0.0545(15) 0.0473(16) 0.0500(17) -0.0126(13) 0.0033(13) -0.0084(13)
C25 0.0637(17) 0.0510(17) 0.0593(18) -0.0201(14) -0.0005(14) -0.0060(15)
C26 0.0529(16) 0.0597(17) 0.0521(16) -0.0138(14) 0.0036(13) -0.0132(14)
C27 0.0687(17) 0.0664(17) 0.0486(16) -0.0295(15) -0.0004(13) -0.0130(14)
C28 0.087(2) 0.094(2) 0.097(2) -0.0184(19) 0.023(2) -0.050(2)
C29 0.0546(17) 0.0526(16) 0.0486(16) -0.0155(13) 0.0055(14) -0.0091(13)
C30 0.0521(18) 0.0663(19) 0.076(2) -0.0059(14) 0.0028(16) -0.0117(17)
C31 0.0482(18) 0.095(2) 0.087(2) -0.0025(16) -0.0133(17) -0.021(2)
C32 0.0580(18) 0.084(2) 0.0589(18) -0.0105(16) -0.0107(15) -0.0164(16)
C33 0.0467(15) 0.0541(16) 0.0467(15) -0.0128(13) -0.0049(13) -0.0088(13)
C34 0.0379(14) 0.0488(15) 0.0529(16) -0.0134(12) -0.0039(13) -0.0048(13)
C35 0.0574(17) 0.0608(17) 0.0476(16) -0.0183(14) -0.0043(14) -0.0130(14)
C36 0.0566(16) 0.0681(18) 0.0516(16) -0.0115(14) 0.0032(14) -0.0183(14)
C37 0.0524(15) 0.0493(15) 0.0433(15) -0.0156(13) 0.0027(13) -0.0120(13)
N1 0.0511(13) 0.0596(14) 0.0513(13) -0.0157(11) 0.0025(11) -0.0175(11)
N2 0.0651(14) 0.0654(15) 0.0520(13) -0.0311(12) 0.0027(11) -0.0123(12)
N3 0.0477(13) 0.0636(14) 0.0534(13) -0.0122(11) 0.0016(11) -0.0162(11)
N4 0.0533(13) 0.0612(14) 0.0519(14) -0.0156(11) 0.0086(11) -0.0182(12)
O1 0.0758(14) 0.0767(14) 0.0974(16) -0.0167(12) -0.0118(12) 0.0055(13)
O2 0.0564(11) 0.0705(12) 0.0794(13) -0.0261(10) 0.0020(10) -0.0061(10)
O3 0.1308(19) 0.1312(19) 0.0715(14) -0.0868(17) 0.0009(13) -0.0134(14)
O4 0.0976(14) 0.0991(15) 0.0501(12) -0.0504(12) -0.0052(10) -0.0104(11)
O5 0.0691(12) 0.0804(14) 0.0596(12) -0.0096(11) 0.0072(10) -0.0249(11)
O6 0.0455(10) 0.0858(13) 0.0635(11) -0.0079(9) -0.0075(9) -0.0268(10)
O7 0.1317(18) 0.0847(14) 0.0563(12) -0.0599(14) -0.0076(12) -0.0072(11)
O8 0.149(2) 0.0852(15) 0.0793(16) -0.0509(15) -0.0278(14) -0.0184(13)

loop_
_atom_type_symbol
_atom_type_description
_atom_type_scat_dispersion_real
_atom_type_scat_dispersion_imag
_atom_type_scat_source
C C 0.0033 0.0016 'International Tables Vol C Tables 4.2.6.8 and 6.1.1.4'
H H 0.0000 0.0000 'International Tables Vol C Tables 4.2.6.8 and 6.1.1.4'
N N 0.0061 0.0033 'International Tables Vol C Tables 4.2.6.8 and 6.1.1.4'
O O 0.0106 0.0060 'International Tables Vol C Tables 4.2.6.8 and 6.1.1.4'

loop_
_geom_angle_atom_site_label_1
_geom_angle_atom_site_label_2
_geom_angle_atom_site_label_3
_geom_angle
O3 C1 H1A 109.5
O3 C1 H1B 109.5
H1A C1 H1B 109.5
O3 C1 H1C 109.5
H1A C1 H1C 109.5
H1B C1 H1C 109.5
O3 C2 C3 125.3(3)
O3 C2 C7 114.8(2)
C3 C2 C7 119.8(3)
C2 C3 C4 120.6(3)
C2 C3 H3 119.7
C4 C3 H3 119.7
C5 C4 C3 120.3(3)
C5 C4 H4A 119.8
C3 C4 H4A 119.8
C4 C5 C6 120.4(3)
C4 C5 H5 119.8
C6 C5 H5 119.8
C7 C6 C5 119.1(2)
C7 C6 C8 120.2(2)
C5 C6 C8 120.7(2)
O4 C7 C6 122.0(2)
O4 C7 C2 118.3(2)
C6 C7 C2 119.6(2)
N4 C8 C6 122.1(2)
N4 C8 H8 118.9
C6 C8 H8 118.9
N4 C9 C37 111.28(19)
N4 C9 H9A 109.4
C37 C9 H9A 109.4
N4 C9 H9B 109.4
C37 C9 H9B 109.4
H9A C9 H9B 108.0
O1 C10 H10A 109.5
O1 C10 H10B 109.5
H10A C10 H10B 109.5
O1 C10 H10C 109.5
H10A C10 H10C 109.5
H10B C10 H10C 109.5
C12 C11 O1 125.0(3)
C12 C11 C16 120.1(3)
O1 C11 C16 114.9(2)
C11 C12 C13 120.2(3)
C11 C12 H12 119.9
C13 C12 H12 119.9
C14 C13 C12 120.3(3)
C14 C13 H13 119.9
C12 C13 H13 119.9
C13 C14 C15 120.8(3)
C13 C14 H14 119.6
C15 C14 H14 119.6
C14 C15 C16 118.7(2)
C14 C15 C17 120.3(2)
C16 C15 C17 120.9(2)
O2 C16 C11 118.4(2)
O2 C16 C15 121.8(2)
C11 C16 C15 119.8(2)
N1 C17 C15 122.3(2)
N1 C17 H17 118.8
C15 C17 H17 118.8
N1 C18 C37 111.7(2)
N1 C18 H18A 109.3
C37 C18 H18A 109.3
N1 C18 H18B 109.3
C37 C18 H18B 109.3
H18A C18 H18B 107.9
O8 C19 H19A 109.5
O8 C19 H19B 109.5
H19A C19 H19B 109.5
O8 C19 H19C 109.5
H19A C19 H19C 109.5
H19B C19 H19C 109.5
O8 C20 C21 125.5(3)
O8 C20 C25 115.1(3)
C21 C20 C25 119.3(3)
C20 C21 C22 121.1(3)
C20 C21 H21 119.5
C22 C21 H21 119.5
C23 C22 C21 119.4(3)
C23 C22 H22 120.3
C21 C22 H22 120.3
C22 C23 C24 121.1(3)
C22 C23 H23 119.5
C24 C23 H23 119.4
C25 C24 C23 118.9(2)
C25 C24 C26 121.4(2)
C23 C24 C26 119.8(2)
O7 C25 C24 121.4(2)
O7 C25 C20 118.3(3)
C24 C25 C20 120.2(3)
N2 C26 C24 123.1(2)
N2 C26 H26 118.4
C24 C26 H26 118.4
N2 C27 C37 112.89(19)
N2 C27 H27A 109.0
C37 C27 H27A 109.0
N2 C27 H27B 109.0
C37 C27 H27B 109.0
H27A C27 H27B 107.8
O5 C28 H28A 109.5
O5 C28 H28B 109.5
H28A C28 H28B 109.5
O5 C28 H28C 109.5
H28A C28 H28C 109.5
H28B C28 H28C 109.5
O5 C29 C30 124.4(3)
O5 C29 C34 115.6(2)
C30 C29 C34 120.0(3)
C29 C30 C31 119.8(3)
C29 C30 H30 120.1
C31 C30 H30 120.1
C32 C31 C30 120.9(3)
C32 C31 H31 119.5
C30 C31 H31 119.5
C31 C32 C33 120.2(3)
C31 C32 H32 119.9
C33 C32 H32 119.9
C34 C33 C32 119.1(3)
C34 C33 C35 121.7(2)
C32 C33 C35 119.2(2)
O6 C34 C29 118.8(2)
O6 C34 C33 121.2(2)
C29 C34 C33 120.0(2)
N3 C35 C33 123.2(2)
N3 C35 H35 118.4
C33 C35 H35 118.4
N3 C36 C37 113.1(2)
N3 C36 H36A 109.0
C37 C36 H36A 109.0
N3 C36 H36B 109.0
C37 C36 H36B 109.0
H36A C36 H36B 107.8
C36 C37 C18 109.1(2)
C36 C37 C27 111.42(19)
C18 C37 C27 107.39(18)
C36 C37 C9 108.6(2)
C18 C37 C9 110.63(19)
C27 C37 C9 109.64(19)
C17 N1 C18 119.5(2)
C26 N2 C27 116.9(2)
C35 N3 C36 117.2(2)
C8 N4 C9 120.7(2)
C11 O1 C10 118.6(2)
C16 O2 H2 109.5
C2 O3 C1 118.8(2)
C7 O4 H4 109.5
C29 O5 C28 118.0(2)
C34 O6 H6 109.5
C25 O7 H7 109.5
C20 O8 C19 117.6(3)

loop_
_geom_bond_atom_site_label_1
_geom_bond_atom_site_label_2
_geom_bond_distance
C1 O3 1.401(3)
C1 H1A 0.9600
C1 H1B 0.9600
C1 H1C 0.9600
C2 O3 1.369(3)
C2 C3 1.371(3)
C2 C7 1.400(3)
C3 C4 1.381(4)
C3 H3 0.9300
C4 C5 1.369(3)
C4 H4A 0.9300
C5 C6 1.397(3)
C5 H5 0.9300
C6 C7 1.397(3)
C6 C8 1.447(3)
C7 O4 1.346(3)
C8 N4 1.270(3)
C8 H8 0.9300
C9 N4 1.457(3)
C9 C37 1.535(3)
C9 H9A 0.9700
C9 H9B 0.9700
C10 O1 1.390(3)
C10 H10A 0.9600
C10 H10B 0.9600
C10 H10C 0.9600
C11 C12 1.371(3)
C11 O1 1.380(3)
C11 C16 1.392(3)
C12 C13 1.379(4)
C12 H12 0.9300
C13 C14 1.365(4)
C13 H13 0.9300
C14 C15 1.391(3)
C14 H14 0.9300
C15 C16 1.396(3)
C15 C17 1.447(3)
C16 O2 1.356(3)
C17 N1 1.275(3)
C17 H17 0.9300
C18 N1 1.454(3)
C18 C37 1.534(3)
C18 H18A 0.9700
C18 H18B 0.9700
C19 O8 1.432(3)
C19 H19A 0.9600
C19 H19B 0.9600
C19 H19C 0.9600
C20 O8 1.362(3)
C20 C21 1.375(3)
C20 C25 1.402(4)
C21 C22 1.381(4)
C21 H21 0.9300
C22 C23 1.373(4)
C22 H22 0.9300
C23 C24 1.396(3)
C23 H23 0.9300
C24 C25 1.387(3)
C24 C26 1.453(3)
C25 O7 1.353(3)
C26 N2 1.270(3)
C26 H26 0.9300
C27 N2 1.469(3)
C27 C37 1.535(3)
C27 H27A 0.9700
C27 H27B 0.9700
C28 O5 1.415(3)
C28 H28A 0.9600
C28 H28B 0.9600
C28 H28C 0.9600
C29 O5 1.372(3)
C29 C30 1.378(3)
C29 C34 1.389(3)
C30 C31 1.381(4)
C30 H30 0.9300
C31 C32 1.363(4)
C31 H31 0.9300
C32 C33 1.397(3)
C32 H32 0.9300
C33 C34 1.393(3)
C33 C35 1.452(3)
C34 O6 1.353(3)
C35 N3 1.270(3)
C35 H35 0.9300
C36 N3 1.468(3)
C36 C37 1.525(3)
C36 H36A 0.9700
C36 H36B 0.9700
O2 H2 0.8200
O4 H4 0.8200
O6 H6 0.8200
O7 H7 0.8200

loop_
_geom_hbond_atom_site_label_D
_geom_hbond_atom_site_label_H
_geom_hbond_atom_site_label_A
_geom_hbond_site_symmetry_A
_geom_hbond_distance_DH
_geom_hbond_distance_HA
_geom_hbond_distance_DA
_geom_hbond_angle_DHA
O2 H2 N1 . 0.82 1.87 2.592(3) 146.9
O4 H4 N4 . 0.82 1.84 2.567(2) 147.3
O6 H6 N3 . 0.82 1.89 2.623(3) 147.5
O7 H7 N2 . 0.82 1.88 2.612(3) 147.5
C27 H27B N1 . 0.97 2.56 2.936(3) 103.4
C26 H26 O5 2_575 0.93 2.58 3.309(3) 135.7
C28 H28C O2 2_575 0.96 2.57 3.387(3) 142.9
C12 H12 O6 2_475 0.93 2.59 3.400(3) 145.9
C32 H32 O3 1_655 0.93 2.42 3.289(3) 154.9
C36 H36B O8 2_576 0.97 2.55 3.399(3) 146.3

loop_
_cod_related_entry_id
_cod_related_entry_database
_cod_related_entry_code
1 ChemSpider 30655581
